data_7248257
loop_
_publ_author_name
'Lappi, Tatiana I.'
'Gaifulin, Yakov M.'
'Sukhikh, Taisiya S.'
'Gaifulina, Viktoria K.'
'Yanshole, Vadim V.'
'Cordier, Stephane'
'Naumov, Nikolay G.'

_publ_section_title
;
 Molecular heterometallic clusters [Re6&#x2212;xMoxS8L6] (x = 2--3, L =
 py, etpy, tbp): negligible influence of the x value on the crystal
 structures
;
_journal_issue 12
_journal_name_full CrystEngComm
_journal_page_first 1720
_journal_page_last 1729
_journal_paper_doi 10.1039/D3CE01229H
_journal_volume 26
_journal_year 2024
_chemical_formula_moiety 'C30 H30 Mo2 N6 Re4 S8'
_chemical_formula_sum 'C30 H30 Mo2 N6 Re4 S8'
_chemical_formula_weight 1667.76
_space_group_crystal_system triclinic
_space_group_IT_number 2
_space_group_name_Hall '-P 1'
_space_group_name_H-M_alt 'P -1'
_atom_sites_solution_hydrogens geom
_atom_sites_solution_primary dual
_audit_creation_date 2023-07-19
_audit_creation_method
;
Olex2 1.5
(compiled 2023.03.06 svn.rbb2c1857 for OlexSys, GUI svn.r6748)
;
_audit_update_record
;
2023-11-24 deposited with the CCDC.	2024-02-20 downloaded from the CCDC.
;
_cell_angle_alpha 114.4530(10)
_cell_angle_beta 91.1010(10)
_cell_angle_gamma 108.9960(10)
_cell_formula_units_Z 1
_cell_length_a 9.3333(2)
_cell_length_b 10.5520(2)
_cell_length_c 11.8701(2)
_cell_measurement_reflns_used 9681
_cell_measurement_temperature 150(2)
_cell_measurement_theta_max 30.49
_cell_measurement_theta_min 2.28
_cell_volume 989.99(4)
_computing_cell_refinement 'Bruker SAINT'
_computing_data_collection 'Bruker APEX3'
_computing_data_reduction 'Bruker SAINT'
_computing_molecular_graphics 'Olex2 1.5 (Dolomanov et al., 2009)'
_computing_publication_material 'Olex2 1.5 (Dolomanov et al., 2009)'
_computing_structure_refinement 'SHELXL 2014/7 (Sheldrick, 2015)'
_computing_structure_solution 'SHELXT  (Sheldrick, 2015)'
_diffrn_ambient_temperature 150(2)
_diffrn_detector_area_resol_mean 7.41
_diffrn_detector_type 'Bruker PHOTON III area detector'
_diffrn_measured_fraction_theta_full 0.996
_diffrn_measured_fraction_theta_max 0.992
_diffrn_measurement_device 'three-circle diffractometer'
_diffrn_measurement_device_type 'Bruker D8 Venture diffractometer'
_diffrn_measurement_method '\w and \f scans'
_diffrn_radiation_type MoK\a
_diffrn_radiation_wavelength 0.71073
_diffrn_reflns_av_R_equivalents 0.0297
_diffrn_reflns_av_unetI/netI 0.0375
_diffrn_reflns_Laue_measured_fraction_full 0.996
_diffrn_reflns_Laue_measured_fraction_max 0.992
_diffrn_reflns_limit_h_max 13
_diffrn_reflns_limit_h_min -12
_diffrn_reflns_limit_k_max 15
_diffrn_reflns_limit_k_min -15
_diffrn_reflns_limit_l_max 16
_diffrn_reflns_limit_l_min -16
_diffrn_reflns_number 15877
_diffrn_reflns_point_group_measured_fraction_full 0.996
_diffrn_reflns_point_group_measured_fraction_max 0.992
_diffrn_reflns_theta_full 25.242
_diffrn_reflns_theta_max 30.519
_diffrn_reflns_theta_min 2.232
_exptl_absorpt_coefficient_mu 13.246
_exptl_absorpt_correction_T_max 0.7461
_exptl_absorpt_correction_T_min 0.5418
_exptl_absorpt_correction_type multi-scan
_exptl_absorpt_process_details
;
SADABS-2016/2 (Bruker,2016/2) was used for absorption correction.
wR2(int) was 0.0839 before and 0.0501 after correction.
The Ratio of minimum to maximum transmission is 0.7262.
The \l/2 correction factor is Not present.
;
_exptl_crystal_colour brown
_exptl_crystal_colour_primary brown
_exptl_crystal_density_diffrn 2.797
_exptl_crystal_description plate
_exptl_crystal_F_000 764
_exptl_crystal_size_max 0.07
_exptl_crystal_size_mid 0.07
_exptl_crystal_size_min 0.03
_refine_diff_density_max 1.077
_refine_diff_density_min -1.110
_refine_diff_density_rms 0.188
_refine_ls_extinction_method none
_refine_ls_goodness_of_fit_ref 1.023
_refine_ls_hydrogen_treatment constr
_refine_ls_matrix_type full
_refine_ls_number_parameters 229
_refine_ls_number_reflns 5997
_refine_ls_number_restraints 1
_refine_ls_restrained_S_all 1.023
_refine_ls_R_factor_all 0.0324
_refine_ls_R_factor_gt 0.0274
_refine_ls_shift/su_max 0.001
_refine_ls_shift/su_mean 0.000
_refine_ls_structure_factor_coef Fsqd
_refine_ls_weighting_details 'w=1/[\s^2^(Fo^2^)+(0.0027P)^2^+3.0041P] where P=(Fo^2^+2Fc^2^)/3'
_refine_ls_weighting_scheme calc
_refine_ls_wR_factor_gt 0.0493
_refine_ls_wR_factor_ref 0.0515
_reflns_Friedel_coverage 0.000
_reflns_number_gt 5315
_reflns_number_total 5997
_reflns_threshold_expression 'I > 2\s(I)'
_cod_data_source_file d3ce01229h2.cif
_cod_data_source_block lap728
_cod_depositor_comments 'Adding full bibliography for 7248256--7248264.cif.'
_cod_original_cell_volume 989.99(3)
_cod_database_code 7248257
_shelx_shelxl_version_number 2014/7
_shelx_space_group_comment
;
The symmetry employed for this shelxl refinement is uniquely defined
by the following loop, which should always be used as a source of
symmetry information in preference to the above space-group names.
They are only intended as comments.
;
_shelx_estimated_absorpt_t_max 0.692
_shelx_estimated_absorpt_t_min 0.457
_olex2_refinement_description
;
1. Fixed Uiso
 At 1.2 times of:
  All C(H) groups
2. Shared sites
{Re1, Mo1}
{Re2, Mo2}
{Re3, Mo3}
3. Uiso/Uaniso restraints and constraints
Uanis(Re1) = Uanis(Mo1)
Uanis(Re2) = Uanis(Mo2)
Uanis(Re3) = Uanis(Mo3)
4. Others
 1*[Sof(Re1)+Sof(Mo1)]+1*[Sof(Re2)+Sof(Mo2)]+1*[Sof(Re3)+Sof(Mo3)]=2 with esd
 of 0.0001
 Sof(Mo1)=1-FVAR(1)
 Sof(Re1)=FVAR(1)
 Sof(Mo2)=1-FVAR(2)
 Sof(Re2)=FVAR(2)
 Sof(Mo3)=1-FVAR(3)
 Sof(Re3)=FVAR(3)
5.a Aromatic/amide H refined with riding coordinates:
 C11(H11), C12(H12), C13(H13), C14(H14), C15(H15), C21(H21), C22(H22),
 C23(H23), C24(H24), C25(H25), C31(H31), C32(H32), C33(H33), C34(H34), C35(H35)
;
_olex2_submission_special_instructions 'No special instructions were received'

loop_
_space_group_symop_operation_xyz
'x, y, z'
'-x, -y, -z'

loop_
_atom_site_label
_atom_site_type_symbol
_atom_site_fract_x
_atom_site_fract_y
_atom_site_fract_z
_atom_site_U_iso_or_equiv
_atom_site_adp_type
_atom_site_occupancy
_atom_site_site_symmetry_order
_atom_site_calc_flag
_atom_site_refinement_flags_posn
_atom_site_refinement_flags_adp
_atom_site_refinement_flags_occupancy
_atom_site_disorder_assembly
_atom_site_disorder_group
Re1 Re 0.41960(2) 0.62877(2) 0.61241(2) 0.01334(6) Uani 0.7143(11) 1 d . . P . .
Re2 Re 0.31253(2) 0.34569(2) 0.45653(2) 0.01351(6) Uani 0.6891(11) 1 d . . P . .
Re3 Re 0.55923(2) 0.45574(2) 0.62483(2) 0.01398(6) Uani 0.5966(11) 1 d . . P . .
Mo1 Mo 0.41960(2) 0.62877(2) 0.61241(2) 0.01334(6) Uani 0.2857(11) 1 d . . P . .
Mo2 Mo 0.31253(2) 0.34569(2) 0.45653(2) 0.01351(6) Uani 0.3109(11) 1 d . . P . .
Mo3 Mo 0.55923(2) 0.45574(2) 0.62483(2) 0.01398(6) Uani 0.4034(11) 1 d . . P . .
S1 S 0.19759(11) 0.51789(11) 0.44781(9) 0.01538(18) Uani 1 1 d . . . . .
S2 S 0.54418(12) 0.80514(11) 0.53103(9) 0.01646(19) Uani 1 1 d . . . . .
S3 S 0.65572(12) 0.72396(11) 0.76058(9) 0.01698(19) Uani 1 1 d . . . . .
S4 S 0.30622(12) 0.43660(11) 0.67939(9) 0.01663(19) Uani 1 1 d . . . . .
N1 N 0.3180(4) 0.7791(4) 0.7499(3) 0.0165(7) Uani 1 1 d . . . . .
N2 N 0.0851(4) 0.1605(4) 0.4066(3) 0.0167(7) Uani 1 1 d . . . . .
N3 N 0.6359(5) 0.4058(4) 0.7771(3) 0.0241(8) Uani 1 1 d . . . . .
C11 C 0.1666(5) 0.7283(5) 0.7560(4) 0.0196(8) Uani 1 1 d . . . . .
H11 H 0.1044 0.6278 0.7004 0.024 Uiso 1 1 calc R U . . .
C12 C 0.0990(6) 0.8173(6) 0.8403(4) 0.0275(10) Uani 1 1 d . . . . .
H12 H -0.0078 0.7787 0.8418 0.033 Uiso 1 1 calc R U . . .
C13 C 0.1886(6) 0.9621(6) 0.9218(5) 0.0360(12) Uani 1 1 d . . . . .
H13 H 0.1454 1.0245 0.9821 0.043 Uiso 1 1 calc R U . . .
C14 C 0.3409(6) 1.0151(6) 0.9146(5) 0.0353(12) Uani 1 1 d . . . . .
H14 H 0.4043 1.1158 0.9684 0.042 Uiso 1 1 calc R U . . .
C15 C 0.4017(6) 0.9208(5) 0.8285(4) 0.0276(10) Uani 1 1 d . . . . .
H15 H 0.5080 0.9586 0.8252 0.033 Uiso 1 1 calc R U . . .
C21 C 0.0681(6) 0.0194(5) 0.3326(4) 0.0270(10) Uani 1 1 d . . . . .
H21 H 0.1551 -0.0009 0.3010 0.032 Uiso 1 1 calc R U . . .
C22 C -0.0699(6) -0.0982(5) 0.2998(5) 0.0319(11) Uani 1 1 d . . . . .
H22 H -0.0773 -0.1976 0.2473 0.038 Uiso 1 1 calc R U . . .
C23 C -0.1968(5) -0.0706(5) 0.3437(5) 0.0280(10) Uani 1 1 d . . . . .
H23 H -0.2937 -0.1498 0.3217 0.034 Uiso 1 1 calc R U . . .
C24 C -0.1799(5) 0.0742(5) 0.4201(4) 0.0259(10) Uani 1 1 d . . . . .
H24 H -0.2658 0.0968 0.4518 0.031 Uiso 1 1 calc R U . . .
C25 C -0.0382(5) 0.1873(5) 0.4509(4) 0.0224(9) Uani 1 1 d . . . . .
H25 H -0.0277 0.2871 0.5050 0.027 Uiso 1 1 calc R U . . .
C31 C 0.6454(10) 0.4944(7) 0.8972(5) 0.061(2) Uani 1 1 d . . . . .
H31 H 0.6164 0.5785 0.9169 0.073 Uiso 1 1 calc R U . . .
C32 C 0.6944(11) 0.4722(8) 0.9950(6) 0.081(3) Uani 1 1 d . . . . .
H32 H 0.6982 0.5394 1.0795 0.097 Uiso 1 1 calc R U . . .
C33 C 0.7373(9) 0.3543(8) 0.9702(6) 0.0588(19) Uani 1 1 d . . . . .
H33 H 0.7718 0.3367 1.0363 0.071 Uiso 1 1 calc R U . . .
C34 C 0.7298(9) 0.2621(9) 0.8487(6) 0.066(2) Uani 1 1 d . . . . .
H34 H 0.7596 0.1782 0.8275 0.080 Uiso 1 1 calc R U . . .
C35 C 0.6782(8) 0.2914(7) 0.7556(5) 0.0520(18) Uani 1 1 d . . . . .
H35 H 0.6729 0.2248 0.6707 0.062 Uiso 1 1 calc R U . . .

loop_
_atom_site_aniso_label
_atom_site_aniso_U_11
_atom_site_aniso_U_22
_atom_site_aniso_U_33
_atom_site_aniso_U_23
_atom_site_aniso_U_13
_atom_site_aniso_U_12
Re1 0.01511(10) 0.01359(9) 0.01062(9) 0.00302(7) 0.00212(7) 0.00754(7)
Re2 0.01433(10) 0.01287(9) 0.01232(9) 0.00363(7) 0.00214(7) 0.00637(7)
Re3 0.01703(11) 0.01511(10) 0.01057(9) 0.00438(7) 0.00210(7) 0.00861(8)
Mo1 0.01511(10) 0.01359(9) 0.01062(9) 0.00302(7) 0.00212(7) 0.00754(7)
Mo2 0.01433(10) 0.01287(9) 0.01232(9) 0.00363(7) 0.00214(7) 0.00637(7)
Mo3 0.01703(11) 0.01511(10) 0.01057(9) 0.00438(7) 0.00210(7) 0.00861(8)
S1 0.0142(5) 0.0175(5) 0.0146(4) 0.0050(4) 0.0015(4) 0.0089(4)
S2 0.0192(5) 0.0128(4) 0.0186(4) 0.0066(4) 0.0037(4) 0.0078(4)
S3 0.0197(5) 0.0174(5) 0.0096(4) 0.0006(4) -0.0003(4) 0.0091(4)
S4 0.0194(5) 0.0181(5) 0.0149(4) 0.0078(4) 0.0072(4) 0.0089(4)
N1 0.0188(17) 0.0179(17) 0.0129(15) 0.0038(13) 0.0020(13) 0.0110(14)
N2 0.0153(16) 0.0158(16) 0.0213(17) 0.0092(14) 0.0040(13) 0.0072(14)
N3 0.032(2) 0.027(2) 0.0189(17) 0.0121(16) 0.0069(16) 0.0153(18)
C11 0.019(2) 0.022(2) 0.0169(19) 0.0054(17) 0.0031(16) 0.0105(18)
C12 0.025(2) 0.040(3) 0.019(2) 0.009(2) 0.0084(18) 0.019(2)
C13 0.038(3) 0.044(3) 0.024(2) 0.002(2) 0.007(2) 0.030(3)
C14 0.034(3) 0.030(3) 0.029(2) -0.003(2) -0.002(2) 0.018(2)
C15 0.023(2) 0.025(2) 0.025(2) 0.0015(19) 0.0007(19) 0.010(2)
C21 0.024(2) 0.016(2) 0.033(2) 0.0023(18) 0.004(2) 0.0085(18)
C22 0.027(3) 0.014(2) 0.044(3) 0.005(2) 0.003(2) 0.0043(19)
C23 0.019(2) 0.027(2) 0.037(3) 0.018(2) -0.0023(19) 0.0024(19)
C24 0.019(2) 0.034(3) 0.034(2) 0.022(2) 0.0112(19) 0.012(2)
C25 0.022(2) 0.024(2) 0.027(2) 0.0130(19) 0.0070(18) 0.0123(18)
C31 0.130(7) 0.051(4) 0.018(2) 0.015(3) 0.012(3) 0.055(4)
C32 0.169(9) 0.058(4) 0.021(3) 0.015(3) 0.000(4) 0.052(6)
C33 0.083(5) 0.078(5) 0.034(3) 0.035(3) 0.005(3) 0.040(4)
C34 0.105(6) 0.092(5) 0.057(4) 0.047(4) 0.031(4) 0.083(5)
C35 0.090(5) 0.064(4) 0.026(3) 0.020(3) 0.012(3) 0.058(4)

loop_
_atom_type_symbol
_atom_type_description
_atom_type_scat_dispersion_real
_atom_type_scat_dispersion_imag
_atom_type_scat_source
C C 0.0033 0.0016 'International Tables Vol C Tables 4.2.6.8 and 6.1.1.4'
H H 0.0000 0.0000 'International Tables Vol C Tables 4.2.6.8 and 6.1.1.4'
Mo Mo -1.6832 0.6857 'International Tables Vol C Tables 4.2.6.8 and 6.1.1.4'
N N 0.0061 0.0033 'International Tables Vol C Tables 4.2.6.8 and 6.1.1.4'
Re Re -1.0185 7.2310 'International Tables Vol C Tables 4.2.6.8 and 6.1.1.4'
S S 0.1246 0.1234 'International Tables Vol C Tables 4.2.6.8 and 6.1.1.4'

loop_
_geom_angle_atom_site_label_1
_geom_angle_atom_site_label_2
_geom_angle_atom_site_label_3
_geom_angle
_geom_angle_site_symmetry_1
_geom_angle_site_symmetry_3
_geom_angle_publ_flag
Re2 Re1 Re2 90.025(8) . 2_666 ?
Re2 Re1 Re3 60.081(7) . . ?
Re2 Re1 Re3 60.124(7) 2_666 . ?
Re2 Re1 Mo2 90.0 . 2_666 ?
Re2 Re1 Mo3 60.264(7) . 2_666 ?
Re2 Re1 Mo3 59.926(7) 2_666 2_666 ?
Re3 Re1 Mo3 90.3 . 2_666 ?
Mo2 Re1 Re2 0.0 2_666 2_666 ?
Mo2 Re1 Re3 60.124(7) 2_666 . ?
Mo2 Re1 Mo3 59.926(7) 2_666 2_666 ?
S1 Re1 Re2 117.13(2) . 2_666 ?
S1 Re1 Re2 57.68(2) . . ?
S1 Re1 Re3 117.71(2) . . ?
S1 Re1 Mo2 117.13(2) . 2_666 ?
S1 Re1 Mo3 57.24(2) . 2_666 ?
S1 Re1 S2 89.60(3) . . ?
S1 Re1 S3 173.70(3) . . ?
S2 Re1 Re2 57.65(2) . 2_666 ?
S2 Re1 Re2 117.87(2) . . ?
S2 Re1 Re3 117.75(3) . . ?
S2 Re1 Mo2 57.65(2) . 2_666 ?
S2 Re1 Mo3 57.64(2) . 2_666 ?
S2 Re1 S3 89.36(3) . . ?
S3 Re1 Re2 57.33(2) . 2_666 ?
S3 Re1 Re2 117.65(2) . . ?
S3 Re1 Re3 57.62(2) . . ?
S3 Re1 Mo2 57.33(2) . 2_666 ?
S3 Re1 Mo3 117.24(3) . 2_666 ?
S4 Re1 Re2 117.69(3) . 2_666 ?
S4 Re1 Re2 57.61(2) . . ?
S4 Re1 Re3 57.60(3) . . ?
S4 Re1 Mo2 117.69(3) . 2_666 ?
S4 Re1 Mo3 117.85(2) . 2_666 ?
S4 Re1 S1 90.21(3) . . ?
S4 Re1 S2 174.38(3) . . ?
S4 Re1 S3 90.21(3) . . ?
N1 Re1 Re2 136.52(9) . 2_666 ?
N1 Re1 Re2 133.44(9) . . ?
N1 Re1 Re3 133.79(8) . . ?
N1 Re1 Mo2 136.52(9) . 2_666 ?
N1 Re1 Mo3 135.86(8) . 2_666 ?
N1 Re1 S1 92.84(9) . . ?
N1 Re1 S2 94.56(9) . . ?
N1 Re1 S3 93.44(9) . . ?
N1 Re1 S4 91.06(9) . . ?
Re1 Re2 Re1 89.975(8) . 2_666 ?
Re1 Re2 Re3 60.192(7) . . ?
Re1 Re2 Mo1 0.000(14) 2_666 2_666 ?
Re1 Re2 Mo1 90.0 . 2_666 ?
Re1 Re2 Mo3 59.949(7) 2_666 2_666 ?
Re1 Re2 Mo3 60.111(7) . 2_666 ?
Re3 Re2 Re1 60.059(7) . 2_666 ?
Re3 Re2 Mo1 60.059(7) . 2_666 ?
Re3 Re2 Mo3 90.3 . 2_666 ?
Mo1 Re2 Mo3 59.949(7) 2_666 2_666 ?
S1 Re2 Re1 57.44(2) . . ?
S1 Re2 Re1 117.03(3) . 2_666 ?
S1 Re2 Re3 117.59(2) . . ?
S1 Re2 Mo1 117.03(3) . 2_666 ?
S1 Re2 Mo3 57.11(2) . 2_666 ?
S1 Re2 S2 173.53(3) . 2_666 ?
S2 Re2 Re1 117.73(3) 2_666 . ?
S2 Re2 Re1 57.30(2) 2_666 2_666 ?
S2 Re2 Re3 57.58(2) 2_666 . ?
S2 Re2 Mo1 57.30(2) 2_666 2_666 ?
S2 Re2 Mo3 117.24(3) 2_666 2_666 ?
S3 Re2 Re1 57.59(2) 2_666 2_666 ?
S3 Re2 Re1 117.71(3) 2_666 . ?
S3 Re2 Re3 117.64(3) 2_666 . ?
S3 Re2 Mo1 57.59(2) 2_666 2_666 ?
S3 Re2 Mo3 57.63(3) 2_666 2_666 ?
S3 Re2 S1 89.65(3) 2_666 . ?
S3 Re2 S2 89.31(3) 2_666 2_666 ?
S4 Re2 Re1 57.38(2) . . ?
S4 Re2 Re1 117.58(3) . 2_666 ?
S4 Re2 Re3 57.57(3) . . ?
S4 Re2 Mo1 117.58(3) . 2_666 ?
S4 Re2 Mo3 117.47(3) . 2_666 ?
S4 Re2 S1 89.92(3) . . ?
S4 Re2 S2 90.45(3) . 2_666 ?
S4 Re2 S3 174.04(4) . 2_666 ?
N2 Re2 Re1 134.20(9) . . ?
N2 Re2 Re1 135.82(9) . 2_666 ?
N2 Re2 Re3 134.36(8) . . ?
N2 Re2 Mo1 135.82(9) . 2_666 ?
N2 Re2 Mo3 135.34(8) . 2_666 ?
N2 Re2 S1 93.12(9) . . ?
N2 Re2 S2 93.32(9) . 2_666 ?
N2 Re2 S3 93.73(9) . 2_666 ?
N2 Re2 S4 92.22(9) . . ?
Re1 Re3 Re1 89.683(8) . 2_666 ?
Re1 Re3 Mo1 0.000(9) 2_666 2_666 ?
Re1 Re3 Mo1 89.7 . 2_666 ?
Re1 Re3 Mo2 59.927(7) . 2_666 ?
Re1 Re3 Mo2 59.626(7) 2_666 2_666 ?
Re2 Re3 Re1 60.014(7) . 2_666 ?
Re2 Re3 Re1 59.727(7) . . ?
Re2 Re3 Mo1 60.014(7) . 2_666 ?
Re2 Re3 Mo2 89.7 . 2_666 ?
Mo1 Re3 Mo2 59.626(7) 2_666 2_666 ?
S1 Re3 Re1 57.37(2) 2_666 2_666 ?
S1 Re3 Re1 117.37(2) 2_666 . ?
S1 Re3 Re2 117.36(2) 2_666 . ?
S1 Re3 Mo1 57.37(2) 2_666 2_666 ?
S1 Re3 Mo2 57.48(2) 2_666 2_666 ?
S1 Re3 S2 89.46(3) 2_666 2_666 ?
S1 Re3 S3 89.62(3) 2_666 . ?
S1 Re3 S4 173.41(3) 2_666 . ?
S2 Re3 Re1 57.28(2) 2_666 2_666 ?
S2 Re3 Re1 117.25(2) 2_666 . ?
S2 Re3 Re2 57.57(2) 2_666 . ?
S2 Re3 Mo1 57.28(2) 2_666 2_666 ?
S2 Re3 Mo2 116.88(2) 2_666 2_666 ?
S2 Re3 S3 173.13(3) 2_666 . ?
S3 Re3 Re1 57.46(2) . . ?
S3 Re3 Re1 116.81(3) . 2_666 ?
S3 Re3 Re2 117.14(2) . . ?
S3 Re3 Mo1 116.81(3) . 2_666 ?
S3 Re3 Mo2 57.21(2) . 2_666 ?
S4 Re3 Re1 57.15(2) . . ?
S4 Re3 Re1 117.31(2) . 2_666 ?
S4 Re3 Re2 57.35(2) . . ?
S4 Re3 Mo1 117.31(2) . 2_666 ?
S4 Re3 Mo2 117.04(2) . 2_666 ?
S4 Re3 S2 90.30(4) . 2_666 ?
S4 Re3 S3 89.83(3) . . ?
N3 Re3 Re1 135.21(10) . . ?
N3 Re3 Re1 135.08(10) . 2_666 ?
N3 Re3 Re2 136.25(10) . . ?
N3 Re3 Mo1 135.08(10) . 2_666 ?
N3 Re3 Mo2 134.04(10) . 2_666 ?
N3 Re3 S1 92.32(10) . 2_666 ?
N3 Re3 S2 94.13(10) . 2_666 ?
N3 Re3 S3 92.71(10) . . ?
N3 Re3 S4 94.26(10) . . ?
Re1 S1 Re2 64.88(2) . . ?
Re3 S1 Re1 65.39(3) 2_666 . ?
Re3 S1 Re2 65.41(3) 2_666 . ?
Mo3 S1 Re1 65.39(3) 2_666 . ?
Mo3 S1 Re2 65.41(3) 2_666 . ?
Mo3 S1 Re3 0.0 2_666 2_666 ?
Re1 S2 Re2 65.05(2) . 2_666 ?
Re1 S2 Re3 65.08(2) . 2_666 ?
Re1 S2 Mo2 65.05(2) . 2_666 ?
Re1 S2 Mo3 65.08(2) . 2_666 ?
Re2 S2 Re3 64.84(2) 2_666 2_666 ?
Re2 S2 Mo3 64.84(2) 2_666 2_666 ?
Mo2 S2 Re2 0.0 2_666 2_666 ?
Mo2 S2 Re3 64.84(2) 2_666 2_666 ?
Mo2 S2 Mo3 64.84(2) 2_666 2_666 ?
Mo3 S2 Re3 0.0 2_666 2_666 ?
Re1 S3 Re3 64.92(2) . . ?
Re2 S3 Re1 65.08(2) 2_666 . ?
Re2 S3 Re3 65.16(2) 2_666 . ?
Mo2 S3 Re1 65.08(2) 2_666 . ?
Mo2 S3 Re2 0.0 2_666 2_666 ?
Mo2 S3 Re3 65.16(2) 2_666 . ?
Re1 S4 Re2 65.00(2) . . ?
Re1 S4 Re3 65.26(3) . . ?
Re2 S4 Re3 65.08(3) . . ?
C11 N1 Re1 120.5(3) . . ?
C15 N1 Re1 122.2(3) . . ?
C15 N1 C11 117.3(4) . . ?
C21 N2 Re2 120.9(3) . . ?
C21 N2 C25 118.0(4) . . ?
C25 N2 Re2 121.2(3) . . ?
C31 N3 Re3 121.1(3) . . ?
C35 N3 Re3 123.8(3) . . ?
C35 N3 C31 115.1(4) . . ?
N1 C11 H11 118.8 . . ?
N1 C11 C12 122.5(4) . . ?
C12 C11 H11 118.8 . . ?
C11 C12 H12 120.5 . . ?
C13 C12 C11 119.0(5) . . ?
C13 C12 H12 120.5 . . ?
C12 C13 H13 120.5 . . ?
C14 C13 C12 118.9(5) . . ?
C14 C13 H13 120.5 . . ?
C13 C14 H14 120.3 . . ?
C13 C14 C15 119.3(5) . . ?
C15 C14 H14 120.3 . . ?
N1 C15 C14 123.0(5) . . ?
N1 C15 H15 118.5 . . ?
C14 C15 H15 118.5 . . ?
N2 C21 H21 118.6 . . ?
N2 C21 C22 122.8(4) . . ?
C22 C21 H21 118.6 . . ?
C21 C22 H22 120.3 . . ?
C23 C22 C21 119.3(4) . . ?
C23 C22 H22 120.3 . . ?
C22 C23 H23 120.9 . . ?
C24 C23 C22 118.1(4) . . ?
C24 C23 H23 120.9 . . ?
C23 C24 H24 120.0 . . ?
C23 C24 C25 119.9(4) . . ?
C25 C24 H24 120.0 . . ?
N2 C25 C24 121.9(4) . . ?
N2 C25 H25 119.1 . . ?
C24 C25 H25 119.1 . . ?
N3 C31 H31 118.0 . . ?
N3 C31 C32 124.1(6) . . ?
C32 C31 H31 118.0 . . ?
C31 C32 H32 120.3 . . ?
C33 C32 C31 119.4(6) . . ?
C33 C32 H32 120.3 . . ?
C32 C33 H33 121.0 . . ?
C32 C33 C34 118.0(5) . . ?
C34 C33 H33 121.0 . . ?
C33 C34 H34 120.5 . . ?
C33 C34 C35 119.1(6) . . ?
C35 C34 H34 120.5 . . ?
N3 C35 C34 124.3(5) . . ?
N3 C35 H35 117.9 . . ?
C34 C35 H35 117.9 . . ?

loop_
_geom_bond_atom_site_label_1
_geom_bond_atom_site_label_2
_geom_bond_distance
_geom_bond_site_symmetry_2
_geom_bond_publ_flag
Re1 Re2 2.6106(3) 2_666 ?
Re1 Re2 2.5990(3) . ?
Re1 Re3 2.6112(3) . ?
Re1 Mo2 2.6106(3) 2_666 ?
Re1 Mo3 2.6118(3) 2_666 ?
Re1 S1 2.4193(10) . ?
Re1 S2 2.4231(10) . ?
Re1 S3 2.4303(10) . ?
Re1 S4 2.4153(10) . ?
Re1 N1 2.230(3) . ?
Re2 Re1 2.6106(3) 2_666 ?
Re2 Re3 2.6083(3) . ?
Re2 Mo1 2.6106(3) 2_666 ?
Re2 Mo3 2.6158(3) 2_666 ?
Re2 S1 2.4257(10) . ?
Re2 S2 2.4323(10) 2_666 ?
Re2 S3 2.4233(10) 2_666 ?
Re2 S4 2.4215(10) . ?
Re2 N2 2.229(3) . ?
Re3 Re1 2.6117(3) 2_666 ?
Re3 Mo1 2.6117(3) 2_666 ?
Re3 Mo2 2.6158(3) 2_666 ?
Re3 S1 2.4156(10) 2_666 ?
Re3 S2 2.4326(10) 2_666 ?
Re3 S3 2.4345(10) . ?
Re3 S4 2.4275(10) . ?
Re3 N3 2.245(3) . ?
S1 Re3 2.4157(10) 2_666 ?
S1 Mo3 2.4157(10) 2_666 ?
S2 Re2 2.4323(10) 2_666 ?
S2 Re3 2.4327(10) 2_666 ?
S2 Mo2 2.4323(10) 2_666 ?
S2 Mo3 2.4327(10) 2_666 ?
S3 Re2 2.4233(10) 2_666 ?
S3 Mo2 2.4233(10) 2_666 ?
N1 C11 1.354(5) . ?
N1 C15 1.332(5) . ?
N2 C21 1.331(5) . ?
N2 C25 1.339(5) . ?
N3 C31 1.323(6) . ?
N3 C35 1.319(6) . ?
C11 H11 0.9500 . ?
C11 C12 1.383(6) . ?
C12 H12 0.9500 . ?
C12 C13 1.372(7) . ?
C13 H13 0.9500 . ?
C13 C14 1.366(8) . ?
C14 H14 0.9500 . ?
C14 C15 1.380(6) . ?
C15 H15 0.9500 . ?
C21 H21 0.9500 . ?
C21 C22 1.375(6) . ?
C22 H22 0.9500 . ?
C22 C23 1.372(7) . ?
C23 H23 0.9500 . ?
C23 C24 1.368(7) . ?
C24 H24 0.9500 . ?
C24 C25 1.378(6) . ?
C25 H25 0.9500 . ?
C31 H31 0.9500 . ?
C31 C32 1.374(8) . ?
C32 H32 0.9500 . ?
C32 C33 1.349(9) . ?
C33 H33 0.9500 . ?
C33 C34 1.350(9) . ?
C34 H34 0.9500 . ?
C34 C35 1.380(7) . ?
C35 H35 0.9500 . ?
